data_2022717
loop_
_publ_author_name
'Archana, Sreeramapura D.'
'Foro, Sabine'
'Yathirajan, Hemmige S.'
'Kiran Kumar, Haruvegowda'
'Balerao, Rishik'
'Butcher, Ray J.'

_publ_section_title
;
 Syntheses, crystal structures and Hirshfeld surface analysis of three
 salts of 1-(4-nitro-phenyl)-piperazine.
;
_journal_coeditor_code VM2276
_journal_issue 'Pt 4'
_journal_name_full 'Acta crystallographica. Section E, Crystallographic communications'
_journal_page_first 373
_journal_page_last 379
_journal_paper_doi 10.1107/S2056989023002517
_journal_volume 79
_journal_year 2023
_chemical_formula_iupac 'C10 H14 N3 O2 +, C7 H5 O3 -'
_chemical_formula_moiety 'C10 H14 N3 O2 +, C7 H5 O3 -'
_chemical_formula_sum 'C17 H19 N3 O5'
_chemical_formula_weight 345.35
_chemical_name_common
;
4-(4-Nitrophenyl)piperazin-1-ium salicylate
;
_chemical_name_systematic
;
4-(4-Nitrophenyl)piperazin-1-ium 2-hydroxybenzoate
;
_space_group_crystal_system monoclinic
_space_group_IT_number 14
_space_group_name_Hall '-P 2yn'
_space_group_name_H-M_alt 'P 1 21/n 1'
_atom_sites_solution_hydrogens mixed
_atom_sites_solution_primary dual
_atom_sites_solution_secondary difmap
_audit_creation_method SHELXL-2018/3
_cell_angle_alpha 90
_cell_angle_beta 90.132(4)
_cell_angle_gamma 90
_cell_formula_units_Z 4
_cell_length_a 7.0018(3)
_cell_length_b 7.3938(3)
_cell_length_c 31.5310(10)
_cell_measurement_reflns_used 3505
_cell_measurement_temperature 293(2)
_cell_measurement_theta_max 27.71
_cell_measurement_theta_min 2.57
_cell_volume 1632.35(11)
_computing_cell_refinement
;
CrysAlis RED (Oxford Diffraction, 2009)
;
_computing_data_collection
;
CrysAlis CCD  (Oxford Diffraction, 2009)
;
_computing_data_reduction
;
CrysAlis RED (Oxford Diffraction, 2009)
;
_computing_molecular_graphics
;
SHELXTL (Sheldrick, 2008)
;
_computing_publication_material
;
SHELXTL (Sheldrick, 2008)
;
_computing_structure_refinement
;
<i>SHELXL2018/3</i> (Sheldrick, 2015b)
;
_computing_structure_solution
;
<i>SHELXT</i> (Sheldrick, 2015a)
;
_diffrn_ambient_temperature 293(2)
_diffrn_measured_fraction_theta_full 0.996
_diffrn_measured_fraction_theta_max 0.908
_diffrn_measurement_device_type
;
Oxford Diffraction Xcalibur with Sapphire CCD
;
_diffrn_measurement_method
;
Rotation method data acquisition using omega scans.
;
_diffrn_radiation_type MoK\a
_diffrn_radiation_wavelength 0.71073
_diffrn_reflns_av_R_equivalents 0.0156
_diffrn_reflns_av_unetI/netI 0.0264
_diffrn_reflns_limit_h_max 7
_diffrn_reflns_limit_h_min -8
_diffrn_reflns_limit_k_max 9
_diffrn_reflns_limit_k_min -5
_diffrn_reflns_limit_l_max 41
_diffrn_reflns_limit_l_min -30
_diffrn_reflns_number 6955
_diffrn_reflns_theta_full 25.242
_diffrn_reflns_theta_max 27.749
_diffrn_reflns_theta_min 2.584
_diffrn_source 'Enhance (Mo) X-ray Source'
_exptl_absorpt_coefficient_mu 0.105
_exptl_absorpt_correction_T_max 1.00000
_exptl_absorpt_correction_T_min 0.88593
_exptl_absorpt_correction_type multi-scan
_exptl_absorpt_process_details
;
(CrysAlis RED; Oxford Diffraction, 2009)
;
_exptl_crystal_colour yellow
_exptl_crystal_density_diffrn 1.405
_exptl_crystal_description prism
_exptl_crystal_F_000 728
_exptl_crystal_size_max 0.480
_exptl_crystal_size_mid 0.400
_exptl_crystal_size_min 0.400
_refine_diff_density_max 0.217
_refine_diff_density_min -0.206
_refine_ls_extinction_method none
_refine_ls_goodness_of_fit_ref 1.044
_refine_ls_hydrogen_treatment mixed
_refine_ls_matrix_type full
_refine_ls_number_parameters 235
_refine_ls_number_reflns 3506
_refine_ls_number_restraints 3
_refine_ls_restrained_S_all 1.046
_refine_ls_R_factor_all 0.0716
_refine_ls_R_factor_gt 0.0492
_refine_ls_shift/su_max 0.000
_refine_ls_shift/su_mean 0.000
_refine_ls_structure_factor_coef Fsqd
_refine_ls_weighting_details 'w=1/[\s^2^(Fo^2^)+(0.0464P)^2^+0.6706P] where P=(Fo^2^+2Fc^2^)/3'
_refine_ls_weighting_scheme calc
_refine_ls_wR_factor_gt 0.1084
_refine_ls_wR_factor_ref 0.1191
_reflns_number_gt 2606
_reflns_number_total 3506
_reflns_threshold_expression 'I > 2\s(I)'
_cod_data_source_file vm2276sup1.cif
_cod_data_source_block 1
_cod_depositor_comments 'Adding full bibliography for 2022717--2022719.cif.'
_cod_original_sg_symbol_H-M 'P 21/n'
_cod_database_code 2022717
_cod_database_fobs_code 2022717
_shelx_space_group_comment
;
The symmetry employed for this shelxl refinement is uniquely defined
by the following loop, which should always be used as a source of
symmetry information in preference to the above space-group names.
They are only intended as comments.
;
_shelx_estimated_absorpt_t_min 0.951
_shelx_estimated_absorpt_t_max 0.959

loop_
_space_group_symop_operation_xyz
'x, y, z'
'-x+1/2, y+1/2, -z+1/2'
'-x, -y, -z'
'x-1/2, -y-1/2, z-1/2'

loop_
_atom_site_type_symbol
_atom_site_label
_atom_site_fract_x
_atom_site_fract_y
_atom_site_fract_z
_atom_site_U_iso_or_equiv
_atom_site_adp_type
_atom_site_calc_flag
_atom_site_occupancy
_atom_site_disorder_assembly
_atom_site_disorder_group
C C1 0.9480(2) 0.4305(2) 0.40335(5) 0.0322(4) Uani d 1 . .
C C2 1.1448(3) 0.4516(3) 0.40783(6) 0.0420(4) Uani d 1 . .
H H2 1.214403 0.506875 0.386354 0.050 Uiso calc 1 . .
C C3 1.2372(3) 0.3912(3) 0.44378(6) 0.0481(5) Uani d 1 . .
H H3 1.368446 0.406601 0.446657 0.058 Uiso calc 1 . .
C C4 1.1344(3) 0.3082(3) 0.47539(5) 0.0410(4) Uani d 1 . .
C C5 0.9401(3) 0.2866(3) 0.47224(6) 0.0435(4) Uani d 1 . .
H H5 0.871988 0.231148 0.493930 0.052 Uiso calc 1 . .
C C6 0.8476(3) 0.3485(3) 0.43645(6) 0.0416(4) Uani d 1 . .
H H6 0.715817 0.335531 0.434273 0.050 Uiso calc 1 . .
C C7 0.6915(2) 0.6105(3) 0.37246(5) 0.0376(4) Uani d 1 . .
H H7A 0.742612 0.729932 0.378242 0.045 Uiso calc 1 . .
H H7B 0.616032 0.573640 0.396727 0.045 Uiso calc 1 . .
C C8 0.5651(2) 0.6186(3) 0.33363(5) 0.0380(4) Uani d 1 . .
H H8A 0.499976 0.503859 0.330013 0.046 Uiso calc 1 . .
H H8B 0.469135 0.711902 0.337361 0.046 Uiso calc 1 . .
C C9 0.8353(3) 0.5226(3) 0.29013(5) 0.0423(4) Uani d 1 . .
H H9A 0.909732 0.550803 0.265077 0.051 Uiso calc 1 . .
H H9B 0.780236 0.403244 0.286470 0.051 Uiso calc 1 . .
C C10 0.9632(2) 0.5244(3) 0.32892(5) 0.0371(4) Uani d 1 . .
H H10A 1.064043 0.435557 0.325689 0.045 Uiso calc 1 . .
H H10B 1.021744 0.642570 0.332035 0.045 Uiso calc 1 . .
C C11 0.3106(2) 0.5498(2) 0.16617(5) 0.0327(4) Uani d 1 . .
C C12 0.1281(2) 0.6228(2) 0.17173(5) 0.0322(4) Uani d 1 . .
C C13 -0.0084(3) 0.6071(3) 0.13974(6) 0.0407(4) Uani d 1 . .
H H13 -0.130219 0.654106 0.143688 0.049 Uiso calc 1 . .
C C14 0.0370(3) 0.5219(3) 0.10231(6) 0.0462(5) Uani d 1 . .
H H14 -0.055100 0.510333 0.081179 0.055 Uiso calc 1 . .
C C15 0.2181(3) 0.4534(3) 0.09584(6) 0.0500(5) Uani d 1 . .
H H15 0.248883 0.397864 0.070291 0.060 Uiso calc 1 . .
C C16 0.3527(3) 0.4681(3) 0.12755(6) 0.0434(5) Uani d 1 . .
H H16 0.474660 0.422323 0.123046 0.052 Uiso calc 1 . .
C C17 0.4577(2) 0.5577(2) 0.20097(6) 0.0383(4) Uani d 1 . .
N N1 0.84988(19) 0.4826(2) 0.36656(4) 0.0346(3) Uani d 1 . .
N N2 0.6802(2) 0.6586(2) 0.29534(5) 0.0402(4) Uani d 1 . .
H H21 0.735(3) 0.771(2) 0.2977(6) 0.048 Uiso d 1 . .
H H22 0.597(2) 0.659(3) 0.2733(5) 0.048 Uiso d 1 . .
N N3 1.2348(3) 0.2403(3) 0.51271(6) 0.0578(5) Uani d 1 . .
O O1 1.1425(3) 0.1642(3) 0.54024(5) 0.0781(5) Uani d 1 . .
O O2 1.4076(3) 0.2658(3) 0.51533(6) 0.0970(7) Uani d 1 . .
O O3 0.61169(19) 0.4778(2) 0.19676(5) 0.0570(4) Uani d 1 . .
O O4 0.41348(19) 0.6511(2) 0.23358(4) 0.0500(4) Uani d 1 . .
O O5 0.07825(18) 0.7116(2) 0.20780(4) 0.0468(3) Uani d 1 . .
H H5O 0.178(2) 0.710(3) 0.2234(6) 0.056 Uiso d 1 . .

loop_
_atom_site_aniso_label
_atom_site_aniso_U_11
_atom_site_aniso_U_22
_atom_site_aniso_U_33
_atom_site_aniso_U_12
_atom_site_aniso_U_13
_atom_site_aniso_U_23
C1 0.0357(9) 0.0313(9) 0.0295(8) 0.0005(7) -0.0032(7) -0.0013(7)
C2 0.0369(9) 0.0525(11) 0.0367(9) 0.0005(8) -0.0012(7) 0.0080(8)
C3 0.0357(9) 0.0647(13) 0.0439(11) 0.0055(9) -0.0085(8) 0.0037(10)
C4 0.0503(11) 0.0412(10) 0.0315(9) 0.0072(9) -0.0107(8) 0.0010(8)
C5 0.0532(11) 0.0445(11) 0.0329(9) -0.0067(9) -0.0016(8) 0.0052(8)
C6 0.0366(9) 0.0507(11) 0.0374(9) -0.0081(8) -0.0053(7) 0.0048(8)
C7 0.0338(9) 0.0470(11) 0.0320(9) 0.0031(8) -0.0028(7) -0.0005(8)
C8 0.0354(9) 0.0405(10) 0.0382(9) -0.0016(8) -0.0072(7) 0.0009(8)
C9 0.0453(10) 0.0538(12) 0.0279(9) -0.0024(9) -0.0022(7) -0.0002(8)
C10 0.0359(9) 0.0453(10) 0.0301(9) 0.0003(8) -0.0014(7) 0.0010(8)
C11 0.0349(9) 0.0287(8) 0.0344(9) 0.0014(7) -0.0043(7) 0.0036(7)
C12 0.0341(8) 0.0309(9) 0.0317(8) -0.0008(7) -0.0033(7) 0.0027(7)
C13 0.0348(9) 0.0412(10) 0.0462(10) 0.0003(8) -0.0078(8) 0.0045(8)
C14 0.0573(12) 0.0411(11) 0.0400(10) -0.0038(9) -0.0191(9) 0.0009(8)
C15 0.0727(14) 0.0436(11) 0.0337(10) 0.0077(10) -0.0050(9) -0.0050(8)
C16 0.0475(11) 0.0419(10) 0.0409(10) 0.0124(9) 0.0005(8) 0.0005(8)
C17 0.0369(9) 0.0351(9) 0.0429(10) -0.0007(8) -0.0076(8) 0.0074(8)
N1 0.0338(7) 0.0434(8) 0.0267(7) 0.0016(6) -0.0025(6) 0.0036(6)
N2 0.0442(9) 0.0431(9) 0.0333(8) -0.0078(7) -0.0150(6) 0.0049(7)
N3 0.0719(13) 0.0590(11) 0.0423(10) 0.0081(10) -0.0188(9) 0.0060(9)
O1 0.0997(13) 0.0862(13) 0.0481(9) -0.0073(11) -0.0204(9) 0.0270(9)
O2 0.0658(11) 0.1458(19) 0.0794(13) 0.0075(12) -0.0338(9) 0.0346(12)
O3 0.0401(8) 0.0599(9) 0.0710(10) 0.0141(7) -0.0141(7) 0.0035(8)
O4 0.0517(8) 0.0608(9) 0.0375(7) 0.0066(7) -0.0175(6) -0.0052(7)
O5 0.0427(7) 0.0608(9) 0.0368(7) 0.0106(7) -0.0033(5) -0.0085(6)

loop_
_atom_type_symbol
_atom_type_description
_atom_type_scat_dispersion_real
_atom_type_scat_dispersion_imag
_atom_type_scat_source
C C 0.0033 0.0016 'International Tables Vol C Tables 4.2.6.8 and 6.1.1.4'
H H 0.0000 0.0000 'International Tables Vol C Tables 4.2.6.8 and 6.1.1.4'
N N 0.0061 0.0033 'International Tables Vol C Tables 4.2.6.8 and 6.1.1.4'
O O 0.0106 0.0060 'International Tables Vol C Tables 4.2.6.8 and 6.1.1.4'

loop_
_geom_angle_atom_site_label_1
_geom_angle_atom_site_label_2
_geom_angle_atom_site_label_3
_geom_angle_site_symmetry_1
_geom_angle_site_symmetry_3
_geom_angle
_geom_angle_publ_flag
C2 C1 C6 . . 118.13(15) ?
C2 C1 N1 . . 122.42(15) ?
C6 C1 N1 . . 119.41(15) ?
C3 C2 C1 . . 120.64(17) ?
C3 C2 H2 . . 119.7 ?
C1 C2 H2 . . 119.7 ?
C4 C3 C2 . . 119.66(17) ?
C4 C3 H3 . . 120.2 ?
C2 C3 H3 . . 120.2 ?
C5 C4 C3 . . 121.31(16) ?
C5 C4 N3 . . 119.60(18) ?
C3 C4 N3 . . 119.09(18) ?
C4 C5 C6 . . 118.97(18) ?
C4 C5 H5 . . 120.5 ?
C6 C5 H5 . . 120.5 ?
C5 C6 C1 . . 121.28(17) ?
C5 C6 H6 . . 119.4 ?
C1 C6 H6 . . 119.4 ?
N1 C7 C8 . . 111.35(14) ?
N1 C7 H7A . . 109.4 ?
C8 C7 H7A . . 109.4 ?
N1 C7 H7B . . 109.4 ?
C8 C7 H7B . . 109.4 ?
H7A C7 H7B . . 108.0 ?
N2 C8 C7 . . 110.44(14) ?
N2 C8 H8A . . 109.6 ?
C7 C8 H8A . . 109.6 ?
N2 C8 H8B . . 109.6 ?
C7 C8 H8B . . 109.6 ?
H8A C8 H8B . . 108.1 ?
N2 C9 C10 . . 109.57(14) ?
N2 C9 H9A . . 109.8 ?
C10 C9 H9A . . 109.8 ?
N2 C9 H9B . . 109.8 ?
C10 C9 H9B . . 109.8 ?
H9A C9 H9B . . 108.2 ?
N1 C10 C9 . . 109.44(14) ?
N1 C10 H10A . . 109.8 ?
C9 C10 H10A . . 109.8 ?
N1 C10 H10B . . 109.8 ?
C9 C10 H10B . . 109.8 ?
H10A C10 H10B . . 108.2 ?
C16 C11 C12 . . 118.20(15) ?
C16 C11 C17 . . 120.64(16) ?
C12 C11 C17 . . 121.15(15) ?
O5 C12 C13 . . 117.97(15) ?
O5 C12 C11 . . 121.87(14) ?
C13 C12 C11 . . 120.15(16) ?
C14 C13 C12 . . 120.03(17) ?
C14 C13 H13 . . 120.0 ?
C12 C13 H13 . . 120.0 ?
C13 C14 C15 . . 120.56(17) ?
C13 C14 H14 . . 119.7 ?
C15 C14 H14 . . 119.7 ?
C16 C15 C14 . . 119.40(18) ?
C16 C15 H15 . . 120.3 ?
C14 C15 H15 . . 120.3 ?
C15 C16 C11 . . 121.61(17) ?
C15 C16 H16 . . 119.2 ?
C11 C16 H16 . . 119.2 ?
O3 C17 O4 . . 123.89(16) ?
O3 C17 C11 . . 119.89(17) ?
O4 C17 C11 . . 116.22(15) ?
C1 N1 C10 . . 117.67(13) ?
C1 N1 C7 . . 116.15(13) ?
C10 N1 C7 . . 112.18(13) ?
C8 N2 C9 . . 110.67(14) ?
C8 N2 H21 . . 109.9(13) ?
C9 N2 H21 . . 108.5(12) ?
C8 N2 H22 . . 105.9(12) ?
C9 N2 H22 . . 112.8(13) ?
H21 N2 H22 . . 109.1(18) ?
O1 N3 O2 . . 123.11(18) ?
O1 N3 C4 . . 118.53(19) ?
O2 N3 C4 . . 118.3(2) ?
C12 O5 H5O . . 105.3(15) ?

loop_
_geom_bond_atom_site_label_1
_geom_bond_atom_site_label_2
_geom_bond_site_symmetry_2
_geom_bond_distance
_geom_bond_publ_flag
C1 C2 . 1.394(2) ?
C1 C6 . 1.398(2) ?
C1 N1 . 1.401(2) ?
C2 C3 . 1.378(2) ?
C2 H2 . 0.9300 ?
C3 C4 . 1.375(3) ?
C3 H3 . 0.9300 ?
C4 C5 . 1.373(3) ?
C4 N3 . 1.458(2) ?
C5 C6 . 1.378(2) ?
C5 H5 . 0.9300 ?
C6 H6 . 0.9300 ?
C7 N1 . 1.470(2) ?
C7 C8 . 1.510(2) ?
C7 H7A . 0.9700 ?
C7 H7B . 0.9700 ?
C8 N2 . 1.483(2) ?
C8 H8A . 0.9700 ?
C8 H8B . 0.9700 ?
C9 N2 . 1.489(2) ?
C9 C10 . 1.514(2) ?
C9 H9A . 0.9700 ?
C9 H9B . 0.9700 ?
C10 N1 . 1.462(2) ?
C10 H10A . 0.9700 ?
C10 H10B . 0.9700 ?
C11 C16 . 1.391(2) ?
C11 C12 . 1.399(2) ?
C11 C17 . 1.504(2) ?
C12 O5 . 1.359(2) ?
C12 C13 . 1.393(2) ?
C13 C14 . 1.375(3) ?
C13 H13 . 0.9300 ?
C14 C15 . 1.381(3) ?
C14 H14 . 0.9300 ?
C15 C16 . 1.376(3) ?
C15 H15 . 0.9300 ?
C16 H16 . 0.9300 ?
C17 O3 . 1.237(2) ?
C17 O4 . 1.277(2) ?
N2 H21 . 0.918(15) ?
N2 H22 . 0.907(15) ?
N3 O1 . 1.221(2) ?
N3 O2 . 1.227(3) ?
O5 H5O . 0.855(15) ?

loop_
_geom_hbond_atom_site_label_D
_geom_hbond_atom_site_label_H
_geom_hbond_atom_site_label_A
_geom_hbond_site_symmetry_A
_geom_hbond_distance_DH
_geom_hbond_distance_HA
_geom_hbond_distance_DA
_geom_hbond_angle_DHA
_geom_hbond_publ_flag
C8 H8A O5 2_545 0.97 2.53 3.430(2) 155 yes
C9 H9A O5 1_655 0.97 2.47 3.407(2) 164 yes
N2 H21 O3 2_655 0.918(15) 1.876(15) 2.784(2) 169.6(18) yes
N2 H22 O4 . 0.907(15) 1.792(15) 2.6957(18) 174.0(18) yes
O5 H5O O4 . 0.855(15) 1.733(17) 2.5221(17) 152(2) yes

loop_
_geom_torsion_atom_site_label_1
_geom_torsion_atom_site_label_2
_geom_torsion_atom_site_label_3
_geom_torsion_atom_site_label_4
_geom_torsion_site_symmetry_1
_geom_torsion_site_symmetry_2
_geom_torsion_site_symmetry_3
_geom_torsion_site_symmetry_4
_geom_torsion
_geom_torsion_publ_flag
C6 C1 C2 C3 . . . . 0.7(3) ?
N1 C1 C2 C3 . . . . -177.07(17) ?
C1 C2 C3 C4 . . . . 0.5(3) ?
C2 C3 C4 C5 . . . . -1.1(3) ?
C2 C3 C4 N3 . . . . 178.25(18) ?
C3 C4 C5 C6 . . . . 0.5(3) ?
N3 C4 C5 C6 . . . . -178.85(17) ?
C4 C5 C6 C1 . . . . 0.7(3) ?
C2 C1 C6 C5 . . . . -1.3(3) ?
N1 C1 C6 C5 . . . . 176.53(17) ?
N1 C7 C8 N2 . . . . -54.0(2) ?
N2 C9 C10 N1 . . . . 59.2(2) ?
C16 C11 C12 O5 . . . . -177.19(16) ?
C17 C11 C12 O5 . . . . 3.3(3) ?
C16 C11 C12 C13 . . . . 2.3(3) ?
C17 C11 C12 C13 . . . . -177.21(16) ?
O5 C12 C13 C14 . . . . 178.56(17) ?
C11 C12 C13 C14 . . . . -1.0(3) ?
C12 C13 C14 C15 . . . . -0.8(3) ?
C13 C14 C15 C16 . . . . 1.2(3) ?
C14 C15 C16 C11 . . . . 0.3(3) ?
C12 C11 C16 C15 . . . . -2.0(3) ?
C17 C11 C16 C15 . . . . 177.55(18) ?
C16 C11 C17 O3 . . . . -6.2(3) ?
C12 C11 C17 O3 . . . . 173.34(17) ?
C16 C11 C17 O4 . . . . 173.08(17) ?
C12 C11 C17 O4 . . . . -7.4(2) ?
C2 C1 N1 C10 . . . . 12.9(2) ?
C6 C1 N1 C10 . . . . -164.78(16) ?
C2 C1 N1 C7 . . . . -124.13(18) ?
C6 C1 N1 C7 . . . . 58.1(2) ?
C9 C10 N1 C1 . . . . 163.32(15) ?
C9 C10 N1 C7 . . . . -58.00(19) ?
C8 C7 N1 C1 . . . . -164.92(15) ?
C8 C7 N1 C10 . . . . 55.73(19) ?
C7 C8 N2 C9 . . . . 56.27(19) ?
C10 C9 N2 C8 . . . . -59.12(19) ?
C5 C4 N3 O1 . . . . 0.6(3) ?
C3 C4 N3 O1 . . . . -178.8(2) ?
C5 C4 N3 O2 . . . . -177.9(2) ?
C3 C4 N3 O2 . . . . 2.7(3) ?
